data_2108654
loop_
_publ_author_name
'King, Graham'

_publ_section_title
;
 New examples of non-cooperative octahedral tilting in a double
 perovskite: phase transitions in K~3~GaF~6~
;
_journal_issue 5
_journal_name_full 'Acta Crystallographica Section B'
_journal_page_first
;
;
_journal_paper_doi 10.1107/S2052520620009695
_journal_volume 76
_journal_year 2020
_chemical_formula_sum 'F30 Ga5 K15'
_chemical_formula_weight 1505.01
_space_group_IT_number 87
_space_group_name_Hall '-I 4'
_space_group_name_H-M_alt 'I 4/m'
_symmetry_cell_setting tetragonal
_symmetry_space_group_name_H-M 'I 4/m'
_cell_angle_alpha 90
_cell_angle_beta 90
_cell_angle_gamma 90
_cell_formula_units_Z 2
_cell_length_a 13.6088(4)
_cell_length_b 13.6088(4)
_cell_length_c 8.6764(3)
_cell_volume 1606.86(9)
_exptl_crystal_density_diffrn 3.1105
_pd_phase_name K3GaF6_beta
_cod_data_source_file je5027sup1.cif
_cod_data_source_block K3GaF6_I4_m
_cod_original_cell_volume 1606.9(1)
_cod_database_code 2108654

loop_
_space_group_symop_id
_space_group_symop_operation_xyz
1 x,y,z
2 -y,x,z
3 -x,-y,z
4 y,-x,z
5 -x,-y,-z
6 y,-x,-z
7 x,y,-z
8 -y,x,-z
9 1/2+x,1/2+y,1/2+z
10 1/2-y,1/2+x,1/2+z
11 1/2-x,1/2-y,1/2+z
12 1/2+y,1/2-x,1/2+z
13 1/2-x,1/2-y,1/2-z
14 1/2+y,1/2-x,1/2-z
15 1/2+x,1/2+y,1/2-z
16 1/2-y,1/2+x,1/2-z

loop_
_atom_site_label
_atom_site_type_symbol
_atom_site_fract_x
_atom_site_fract_y
_atom_site_fract_z
_atom_site_occupancy
_atom_site_adp_type
_atom_site_U_iso_or_equiv
_atom_site_symmetry_multiplicity
K1 K 0.8033(4) 0.0972(4) 0.2500 1.000 Uiso 0.0711(6) 16
K2 K 0.5000 0.0000 0.7500 1.000 Uiso 0.0711 4
K3 K 0.0000 0.0000 0.5000 1.000 Uiso 0.0757(11) 2
K4 K 0.9114(7) 0.2745(7) 0.0000 1.000 Uiso 0.0757 8
Ga1 Ga 0.0000 0.0000 0.0000 1.000 Uiso 0.0203(4) 2
Ga2 Ga 0.6996(3) 0.9003(2) 0.5000 1.000 Uiso 0.0203 8
F1 F 0.0545(18) 0.1291(12) 0.0000 1.000 Uiso 0.0468(9) 8
F2 F 0.8443(19) 0.4690(9) 0.0000 1.000 Uiso 0.0468 8
F3 F 0.1767(9) 0.0473(16) 0.5000 1.000 Uiso 0.0468 8
F4 F 0.3144(8) 0.0651(7) 0.7089(6) 1.000 Uiso 0.0468 16
F5 F 0.7594(19) 0.7740(9) 0.5000 1.000 Uiso 0.0468 8
F6 F 0.8566(16) 0.4264(9) 0.5000 1.000 Uiso 0.0468 8
F7 F 0.0000 0.0000 0.2089(6) 1.000 Uiso 0.0468 4

loop_
_atom_type_symbol
_atom_type_number_in_cell
F 60
Ga 10
K 30
